data_1561571
loop_
_publ_author_name
'Yeon, Jeongho'
'Smith, Mark D.'
'Tapp, Joshua'
'M\"oller, Angela'
'zur Loye, Hans-Conrad'

_publ_section_title
;
 Mild hydrothermal crystal growth of new uranium(IV) fluorides,
 Na3.13Mg1.43U6F30 and Na2.50Mn1.75U6F30: Structures, optical and magnetic
 properties
;
_journal_name_full 'Journal of Solid State Chemistry'
_journal_page_first 83
_journal_page_last 88
_journal_paper_doi 10.1016/j.jssc.2015.04.036
_journal_volume 236
_journal_year 2016
_chemical_formula_moiety 'F30 Mn1.75 Na2.50 U6'
_chemical_formula_sum 'F30 Mn1.75 Na2.5 U6'
_chemical_formula_weight 2151.69
_space_group_crystal_system trigonal
_space_group_IT_number 165
_space_group_name_Hall '-P 3 2"c'
_space_group_name_H-M_alt 'P -3 c 1'
_atom_sites_solution_hydrogens .
_audit_creation_method SHELXL-2013
_cell_angle_alpha 90
_cell_angle_beta 90
_cell_angle_gamma 120
_cell_formula_units_Z 2
_cell_length_a 9.8578(3)
_cell_length_b 9.8578(3)
_cell_length_c 13.1920(8)
_cell_measurement_reflns_used 6291
_cell_measurement_temperature 100(2)
_cell_measurement_theta_max 36.040
_cell_measurement_theta_min 2.385
_cell_volume 1110.20(8)
_computing_cell_refinement 'SAINT-Plus Version 6.45 (Bruker, 2001)'
_computing_data_collection 'SMART Version 5.631 (Bruker, 2001)'
_computing_data_reduction 'SAINT-Plus Version 6.45 (Bruker, 2001)'
_computing_molecular_graphics various
_computing_publication_material various
_computing_structure_refinement 'SHELXL-2013 (Sheldrick, 2013)'
_computing_structure_solution 'SHELXS97 (Sheldrick, 1997)'
_diffrn_ambient_temperature 100(2)
_diffrn_measured_fraction_theta_full 0.999
_diffrn_measured_fraction_theta_max 1.000
_diffrn_measurement_device_type 'Bruker SMART APEX CCD diffractometer'
_diffrn_measurement_method 'omega and phi scans'
_diffrn_radiation_type MoK\a
_diffrn_radiation_wavelength 0.71073
_diffrn_reflns_av_R_equivalents 0.0501
_diffrn_reflns_av_unetI/netI 0.0247
_diffrn_reflns_Laue_measured_fraction_full 0.999
_diffrn_reflns_Laue_measured_fraction_max 1.000
_diffrn_reflns_limit_h_max 16
_diffrn_reflns_limit_h_min -15
_diffrn_reflns_limit_k_max 16
_diffrn_reflns_limit_k_min -16
_diffrn_reflns_limit_l_max 19
_diffrn_reflns_limit_l_min -21
_diffrn_reflns_number 27279
_diffrn_reflns_point_group_measured_fraction_full 0.999
_diffrn_reflns_point_group_measured_fraction_max 1.000
_diffrn_reflns_theta_full 25.242
_diffrn_reflns_theta_max 36.296
_diffrn_reflns_theta_min 2.386
_exptl_absorpt_coefficient_mu 44.841
_exptl_absorpt_correction_T_max 1.0000
_exptl_absorpt_correction_T_min 0.4633
_exptl_absorpt_correction_type multi-scan
_exptl_absorpt_process_details 'SADABS Version 2.05 (Bruker, 2001)'
_exptl_crystal_colour green
_exptl_crystal_density_diffrn 6.437
_exptl_crystal_description polyhedron
_exptl_crystal_F_000 1786
_exptl_crystal_size_max 0.060
_exptl_crystal_size_mid 0.060
_exptl_crystal_size_min 0.050
_refine_diff_density_max 3.702
_refine_diff_density_min -2.267
_refine_diff_density_rms 0.442
_refine_ls_extinction_coef .
_refine_ls_extinction_method none
_refine_ls_goodness_of_fit_ref 1.190
_refine_ls_hydrogen_treatment undef
_refine_ls_matrix_type full
_refine_ls_number_parameters 67
_refine_ls_number_reflns 1797
_refine_ls_number_restraints 0
_refine_ls_restrained_S_all 1.190
_refine_ls_R_factor_all 0.0362
_refine_ls_R_factor_gt 0.0307
_refine_ls_shift/su_max 0.000
_refine_ls_shift/su_mean 0.000
_refine_ls_structure_factor_coef Fsqd
_refine_ls_weighting_details
; 
 w=1/[\s^2^(Fo^2^)+(0.0339P)^2^+6.0305P] 
 where P=(Fo^2^+2Fc^2^)/3 
;
_refine_ls_weighting_scheme calc
_refine_ls_wR_factor_gt 0.0687
_refine_ls_wR_factor_ref 0.0703
_reflns_number_gt 1641
_reflns_number_total 1797
_reflns_threshold_expression 'I > 2\s(I)'
_cod_data_source_file JSSC-2016-236-83.cif
_cod_data_source_block Na2.5Mn1.75U6F30
_cod_original_cell_volume 1110.20(10)
_cod_original_formula_sum 'F30 Mn1.75 Na2.50 U6'
_cod_database_code 1561571
_shelx_space_group_comment
; 
The symmetry employed for this shelxl refinement is uniquely defined 
by the following loop, which should always be used as a source of 
symmetry information in preference to the above space-group names. 
They are only intended as comments. 
;
_shelx_estimated_absorpt_t_min 0.174
_shelx_estimated_absorpt_t_max 0.213

loop_
_space_group_symop_operation_xyz
'x, y, z'
'-y, x-y, z'
'-x+y, -x, z'
'y, x, -z+1/2'
'x-y, -y, -z+1/2'
'-x, -x+y, -z+1/2'
'-x, -y, -z'
'y, -x+y, -z'
'x-y, x, -z'
'-y, -x, z-1/2'
'-x+y, y, z-1/2'
'x, x-y, z-1/2'

loop_
_atom_site_label
_atom_site_type_symbol
_atom_site_fract_x
_atom_site_fract_y
_atom_site_fract_z
_atom_site_U_iso_or_equiv
_atom_site_adp_type
_atom_site_occupancy
_atom_site_site_symmetry_order
_atom_site_calc_flag
_atom_site_refinement_flags_posn
_atom_site_refinement_flags_adp
_atom_site_refinement_flags_occupancy
_atom_site_disorder_assembly
_atom_site_disorder_group
U1 U 0.39955(2) 0.32348(2) 0.39840(2) 0.00687(6) Uani 1 1 d . . . . .
Mn1 Mn 0.0000 0.0000 0.2500 0.0077(3) Uani 1 6 d S T P . .
Na1 Na 0.3333 0.6667 0.34528(17) 0.0087(8) Uani 0.627(17) 3 d S T P . .
Mn2 Mn 0.3333 0.6667 0.34528(17) 0.0087(8) Uani 0.373(17) 3 d S T P . .
Na2 Na 0.0000 0.0000 0.5000 0.0198(12) Uani 1 6 d S T P . .
Na3 Na 0.043(7) 0.357(7) 0.289(4) 0.013(10) Uiso 0.0417 1 d . . P . .
F1 F 0.3116(4) 0.4451(4) 0.2835(3) 0.0147(6) Uani 1 1 d . . . . .
F2 F 0.1920(4) 0.3135(4) 0.4805(2) 0.0106(6) Uani 1 1 d . . . . .
F3 F 0.5358(4) 0.4136(4) 0.5513(3) 0.0116(6) Uani 1 1 d . . . . .
F4 F 0.1921(4) 0.1113(4) 0.3439(3) 0.0129(6) Uani 1 1 d . . . . .
F5 F 0.5119(4) 0.1706(4) 0.3644(3) 0.0116(6) Uani 1 1 d . . . . .

loop_
_atom_site_aniso_label
_atom_site_aniso_U_11
_atom_site_aniso_U_22
_atom_site_aniso_U_33
_atom_site_aniso_U_23
_atom_site_aniso_U_13
_atom_site_aniso_U_12
U1 0.00667(9) 0.00710(9) 0.00693(9) 0.00019(5) -0.00007(5) 0.00351(6)
Mn1 0.0078(5) 0.0078(5) 0.0075(7) 0.000 0.000 0.0039(2)
Na1 0.0066(9) 0.0066(9) 0.0130(12) 0.000 0.000 0.0033(4)
Mn2 0.0066(9) 0.0066(9) 0.0130(12) 0.000 0.000 0.0033(4)
Na2 0.024(2) 0.024(2) 0.011(3) 0.000 0.000 0.0121(10)
F1 0.0173(16) 0.0189(16) 0.0084(14) 0.0030(12) -0.0015(12) 0.0094(14)
F2 0.0091(13) 0.0121(14) 0.0109(14) 0.0017(11) 0.0019(11) 0.0056(11)
F3 0.0123(14) 0.0117(14) 0.0103(14) -0.0015(11) -0.0007(12) 0.0056(12)
F4 0.0110(14) 0.0118(15) 0.0142(15) -0.0007(12) -0.0044(11) 0.0045(12)
F5 0.0127(14) 0.0139(15) 0.0113(14) -0.0001(12) 0.0004(11) 0.0090(12)

loop_
_atom_type_symbol
_atom_type_description
_atom_type_scat_dispersion_real
_atom_type_scat_dispersion_imag
_atom_type_scat_source
F F 0.0171 0.0103 'International Tables Vol C Tables 4.2.6.8 and 6.1.1.4'
Na Na 0.0362 0.0249 'International Tables Vol C Tables 4.2.6.8 and 6.1.1.4'
Mn Mn 0.3368 0.7283 'International Tables Vol C Tables 4.2.6.8 and 6.1.1.4'
U U -9.6767 9.6646 'International Tables Vol C Tables 4.2.6.8 and 6.1.1.4'

loop_
_geom_angle_atom_site_label_1
_geom_angle_atom_site_label_2
_geom_angle_atom_site_label_3
_geom_angle
_geom_angle_site_symmetry_1
_geom_angle_site_symmetry_3
F4 U1 F2 74.04(13) . .
F4 U1 F5 142.44(13) . 3_665
F2 U1 F5 141.91(12) . 3_665
F4 U1 F5 80.61(12) . .
F2 U1 F5 140.96(12) . .
F5 U1 F5 72.28(17) 3_665 .
F4 U1 F3 136.96(13) . .
F2 U1 F3 86.49(12) . .
F5 U1 F3 70.94(12) 3_665 .
F5 U1 F3 92.51(12) . .
F4 U1 F1 82.47(13) . .
F2 U1 F1 77.06(12) . .
F5 U1 F1 94.45(12) 3_665 .
F5 U1 F1 128.67(12) . .
F3 U1 F1 130.58(12) . .
F4 U1 F2 69.26(12) . 8_556
F2 U1 F2 72.80(12) . 8_556
F5 U1 F2 122.42(12) 3_665 8_556
F5 U1 F2 70.65(12) . 8_556
F3 U1 F2 68.40(11) . 8_556
F1 U1 F2 143.11(12) . 8_556
F4 U1 F3 136.85(12) . 7_666
F2 U1 F3 70.51(12) . 7_666
F5 U1 F3 72.08(12) 3_665 7_666
F5 U1 F3 142.23(12) . 7_666
F3 U1 F3 64.19(14) . 7_666
F1 U1 F3 66.39(12) . 7_666
F2 U1 F3 120.49(11) 8_556 7_666
F4 U1 F1 74.88(13) . 4
F2 U1 F1 130.25(12) . 4
F5 U1 F1 71.06(12) 3_665 4
F5 U1 F1 67.74(12) . 4
F3 U1 F1 141.00(12) . 4
F1 U1 F1 61.12(16) . 4
F2 U1 F1 128.31(11) 8_556 4
F3 U1 F1 111.17(11) 7_666 4
F4 U1 Na3 133.0(10) . 2_665
F2 U1 Na3 112.8(10) . 2_665
F5 U1 Na3 40.0(10) 3_665 2_665
F5 U1 Na3 106.2(10) . 2_665
F3 U1 Na3 89.8(10) . 2_665
F1 U1 Na3 56.5(10) . 2_665
F2 U1 Na3 157.5(10) 8_556 2_665
F3 U1 Na3 48.6(9) 7_666 2_665
F1 U1 Na3 66.0(10) 4 2_665
F4 U1 Na3 48.8(10) . 4
F2 U1 Na3 122.7(10) . 4
F5 U1 Na3 94.1(10) 3_665 4
F5 U1 Na3 43.3(9) . 4
F3 U1 Na3 135.5(9) . 4
F1 U1 Na3 91.0(9) . 4
F2 U1 Na3 87.8(9) 8_556 4
F3 U1 Na3 151.7(9) 7_666 4
F1 U1 Na3 40.6(9) 4 4
Na3 U1 Na3 105.2(6) 2_665 4
F4 U1 Na3 42.9(9) . 3
F2 U1 Na3 113.3(9) . 3
F5 U1 Na3 104.7(9) 3_665 3
F5 U1 Na3 38.1(10) . 3
F3 U1 Na3 122.2(10) . 3
F1 U1 Na3 107.1(10) . 3
F2 U1 Na3 67.5(9) 8_556 3
F3 U1 Na3 172.0(9) 7_666 3
F1 U1 Na3 60.9(9) 4 3
Na3 U1 Na3 124.3(18) 2_665 3
Na3 U1 Na3 20.3(18) 4 3
F4 Mn1 F4 87.61(15) 6 5
F4 Mn1 F4 86.9(2) 6 2
F4 Mn1 F4 171.6(2) 5 2
F4 Mn1 F4 87.61(15) 6 4
F4 Mn1 F4 87.61(15) 5 4
F4 Mn1 F4 98.5(2) 2 4
F4 Mn1 F4 98.5(2) 6 3
F4 Mn1 F4 86.9(2) 5 3
F4 Mn1 F4 87.61(15) 2 3
F4 Mn1 F4 171.62(19) 4 3
F4 Mn1 F4 171.62(19) 6 .
F4 Mn1 F4 98.5(2) 5 .
F4 Mn1 F4 87.61(15) 2 .
F4 Mn1 F4 86.9(2) 4 .
F4 Mn1 F4 87.61(15) 3 .
F4 Mn1 Na2 126.93(10) 6 .
F4 Mn1 Na2 126.93(10) 5 .
F4 Mn1 Na2 53.07(10) 2 .
F4 Mn1 Na2 126.93(10) 4 .
F4 Mn1 Na2 53.07(10) 3 .
F4 Mn1 Na2 53.06(10) . .
F4 Mn1 Na2 53.07(10) 6 4
F4 Mn1 Na2 53.07(10) 5 4
F4 Mn1 Na2 126.93(10) 2 4
F4 Mn1 Na2 53.07(10) 4 4
F4 Mn1 Na2 126.93(10) 3 4
F4 Mn1 Na2 126.94(10) . 4
Na2 Mn1 Na2 180.0 . 4
F4 Mn1 Na3 140.2(10) 6 3
F4 Mn1 Na3 53.2(10) 5 3
F4 Mn1 Na3 131.1(10) 2 3
F4 Mn1 Na3 96.1(10) 4 3
F4 Mn1 Na3 75.5(10) 3 3
F4 Mn1 Na3 46.9(10) . 3
Na2 Mn1 Na3 81.2(10) . 3
Na2 Mn1 Na3 98.8(10) 4 3
F4 Mn1 Na3 75.5(10) 6 6
F4 Mn1 Na3 131.1(10) 5 6
F4 Mn1 Na3 53.2(10) 2 6
F4 Mn1 Na3 46.9(10) 4 6
F4 Mn1 Na3 140.2(10) 3 6
F4 Mn1 Na3 96.1(10) . 6
Na2 Mn1 Na3 98.8(10) . 6
Na2 Mn1 Na3 81.2(10) 4 6
Na3 Mn1 Na3 133.2(19) 3 6
F4 Mn1 Na3 46.9(10) 6 5
F4 Mn1 Na3 75.5(10) 5 5
F4 Mn1 Na3 96.1(10) 2 5
F4 Mn1 Na3 131.1(10) 4 5
F4 Mn1 Na3 53.2(10) 3 5
F4 Mn1 Na3 140.2(10) . 5
Na2 Mn1 Na3 98.8(10) . 5
Na2 Mn1 Na3 81.2(10) 4 5
Na3 Mn1 Na3 108.4(19) 3 5
Na3 Mn1 Na3 117.7(5) 6 5
F4 Mn1 Na3 53.2(10) 6 2
F4 Mn1 Na3 96.1(10) 5 2
F4 Mn1 Na3 75.5(10) 2 2
F4 Mn1 Na3 140.2(10) 4 2
F4 Mn1 Na3 46.9(10) 3 2
F4 Mn1 Na3 131.1(10) . 2
Na2 Mn1 Na3 81.2(10) . 2
Na2 Mn1 Na3 98.8(10) 4 2
Na3 Mn1 Na3 117.7(5) 3 2
Na3 Mn1 Na3 108.4(19) 6 2
Na3 Mn1 Na3 21.6(19) 5 2
F1 Na1 F1 107.51(11) 3_565 2_665
F1 Na1 F1 107.51(11) 3_565 .
F1 Na1 F1 107.51(11) 2_665 .
F1 Na1 F3 158.59(15) 3_565 7_666
F1 Na1 F3 92.94(13) 2_665 7_666
F1 Na1 F3 70.94(12) . 7_666
F1 Na1 F3 70.94(12) 3_565 9_556
F1 Na1 F3 158.59(15) 2_665 9_556
F1 Na1 F3 92.94(13) . 9_556
F3 Na1 F3 87.71(14) 7_666 9_556
F1 Na1 F3 92.94(13) 3_565 8_566
F1 Na1 F3 70.94(12) 2_665 8_566
F1 Na1 F3 158.59(15) . 8_566
F3 Na1 F3 87.71(14) 7_666 8_566
F3 Na1 F3 87.71(14) 9_556 8_566
F1 Na1 Na3 143.6(11) 3_565 2_665
F1 Na1 Na3 49.6(11) 2_665 2_665
F1 Na1 Na3 65.0(11) . 2_665
F3 Na1 Na3 56.3(11) 7_666 2_665
F3 Na1 Na3 141.6(11) 9_556 2_665
F3 Na1 Na3 102.1(11) 8_566 2_665
F1 Na1 Na3 65.0(11) 3_565 .
F1 Na1 Na3 143.6(11) 2_665 .
F1 Na1 Na3 49.6(11) . .
F3 Na1 Na3 102.1(11) 7_666 .
F3 Na1 Na3 56.3(11) 9_556 .
F3 Na1 Na3 141.6(11) 8_566 .
Na3 Na1 Na3 114.3(9) 2_665 .
F1 Na1 Na3 49.6(11) 3_565 3_565
F1 Na1 Na3 65.0(11) 2_665 3_565
F1 Na1 Na3 143.6(11) . 3_565
F3 Na1 Na3 141.6(11) 7_666 3_565
F3 Na1 Na3 102.1(11) 9_556 3_565
F3 Na1 Na3 56.3(11) 8_566 3_565
Na3 Na1 Na3 114.3(9) 2_665 3_565
Na3 Na1 Na3 114.3(9) . 3_565
F1 Na1 U1 34.69(9) 3_565 3_565
F1 Na1 U1 134.44(9) 2_665 3_565
F1 Na1 U1 108.83(9) . 3_565
F3 Na1 U1 124.43(11) 7_666 3_565
F3 Na1 U1 37.20(8) 9_556 3_565
F3 Na1 U1 84.30(9) 8_566 3_565
Na3 Na1 U1 173.6(11) 2_665 3_565
Na3 Na1 U1 59.4(11) . 3_565
Na3 Na1 U1 69.4(11) 3_565 3_565
F1 Na1 U1 108.83(9) 3_565 2_665
F1 Na1 U1 34.69(9) 2_665 2_665
F1 Na1 U1 134.44(9) . 2_665
F3 Na1 U1 84.30(9) 7_666 2_665
F3 Na1 U1 124.43(11) 9_556 2_665
F3 Na1 U1 37.20(8) 8_566 2_665
Na3 Na1 U1 69.4(11) 2_665 2_665
Na3 Na1 U1 173.6(11) . 2_665
Na3 Na1 U1 59.4(11) 3_565 2_665
U1 Na1 U1 116.71(2) 3_565 2_665
F1 Na1 U1 134.44(10) 3_565 .
F1 Na1 U1 108.83(9) 2_665 .
F1 Na1 U1 34.69(9) . .
F3 Na1 U1 37.20(8) 7_666 .
F3 Na1 U1 84.30(9) 9_556 .
F3 Na1 U1 124.43(11) 8_566 .
Na3 Na1 U1 59.4(11) 2_665 .
Na3 Na1 U1 69.4(11) . .
Na3 Na1 U1 173.6(11) 3_565 .
U1 Na1 U1 116.71(2) 3_565 .
U1 Na1 U1 116.71(2) 2_665 .
F4 Na2 F4 114.51(12) . 9_556
F4 Na2 F4 65.49(12) . 3
F4 Na2 F4 180.0 9_556 3
F4 Na2 F4 114.51(12) . 8_556
F4 Na2 F4 65.49(12) 9_556 8_556
F4 Na2 F4 114.51(12) 3 8_556
F4 Na2 F4 65.49(12) . 2
F4 Na2 F4 114.51(12) 9_556 2
F4 Na2 F4 65.49(12) 3 2
F4 Na2 F4 180.00(10) 8_556 2
F4 Na2 F4 180.0 . 7_556
F4 Na2 F4 65.49(12) 9_556 7_556
F4 Na2 F4 114.51(12) 3 7_556
F4 Na2 F4 65.49(12) 8_556 7_556
F4 Na2 F4 114.51(12) 2 7_556
F4 Na2 F2 57.81(10) . 8_556
F4 Na2 F2 74.96(10) 9_556 8_556
F4 Na2 F2 105.04(10) 3 8_556
F4 Na2 F2 60.33(10) 8_556 8_556
F4 Na2 F2 119.67(10) 2 8_556
F4 Na2 F2 122.19(10) 7_556 8_556
F4 Na2 F2 122.19(10) . 2
F4 Na2 F2 105.04(10) 9_556 2
F4 Na2 F2 74.96(10) 3 2
F4 Na2 F2 119.67(10) 8_556 2
F4 Na2 F2 60.33(10) 2 2
F4 Na2 F2 57.81(10) 7_556 2
F2 Na2 F2 180.0 8_556 2
F4 Na2 F2 60.33(10) . .
F4 Na2 F2 57.81(10) 9_556 .
F4 Na2 F2 122.19(10) 3 .
F4 Na2 F2 105.04(10) 8_556 .
F4 Na2 F2 74.96(10) 2 .
F4 Na2 F2 119.67(10) 7_556 .
F2 Na2 F2 60.88(2) 8_556 .
F2 Na2 F2 119.12(2) 2 .
F4 Na2 F2 119.67(10) . 7_556
F4 Na2 F2 122.19(10) 9_556 7_556
F4 Na2 F2 57.81(10) 3 7_556
F4 Na2 F2 74.96(10) 8_556 7_556
F4 Na2 F2 105.04(10) 2 7_556
F4 Na2 F2 60.33(10) 7_556 7_556
F2 Na2 F2 119.12(2) 8_556 7_556
F2 Na2 F2 60.88(2) 2 7_556
F2 Na2 F2 180.0 . 7_556
F4 Na2 F2 105.04(10) . 9_556
F4 Na2 F2 60.33(10) 9_556 9_556
F4 Na2 F2 119.67(10) 3 9_556
F4 Na2 F2 122.19(10) 8_556 9_556
F4 Na2 F2 57.81(10) 2 9_556
F4 Na2 F2 74.96(10) 7_556 9_556
F2 Na2 F2 119.11(2) 8_556 9_556
F2 Na2 F2 60.89(2) 2 9_556
F2 Na2 F2 60.89(2) . 9_556
F2 Na2 F2 119.11(2) 7_556 9_556
F4 Na2 F2 74.96(10) . 3
F4 Na2 F2 119.67(10) 9_556 3
F4 Na2 F2 60.33(10) 3 3
F4 Na2 F2 57.81(10) 8_556 3
F4 Na2 F2 122.19(10) 2 3
F4 Na2 F2 105.04(10) 7_556 3
F2 Na2 F2 60.89(2) 8_556 3
F2 Na2 F2 119.11(2) 2 3
F2 Na2 F2 119.11(2) . 3
F2 Na2 F2 60.89(2) 7_556 3
F2 Na2 F2 180.0 9_556 3
Na3 Na3 F5 84(5) 6 2
Na3 Na3 F1 123(6) 6 .
F5 Na3 F1 152(3) 2 .
Na3 Na3 F5 66(5) 6 4
F5 Na3 F5 125(2) 2 4
F1 Na3 F5 67.1(15) . 4
Na3 Na3 F4 86(3) 6 2
F5 Na3 F4 76.0(18) 2 2
F1 Na3 F4 112(2) . 2
F5 Na3 F4 140(3) 4 2
Na3 Na3 F3 144(3) 6 9_556
F5 Na3 F3 69.1(16) 2 9_556
F1 Na3 F3 82.7(18) . 9_556
F5 Na3 F3 111(2) 4 9_556
F4 Na3 F3 109(2) 2 9_556
Na3 Na3 F4 66(3) 6 4
F5 Na3 F4 139(3) 2 4
F1 Na3 F4 68.0(15) . 4
F5 Na3 F4 68.7(15) 4 4
F4 Na3 F4 74.3(16) 2 4
F3 Na3 F4 149(2) 9_556 4
Na3 Na3 F1 97.7(17) 6 3_565
F5 Na3 F1 80.9(17) 2 3_565
F1 Na3 F1 85.8(18) . 3_565
F5 Na3 F1 60.8(13) 4 3_565
F4 Na3 F1 156(2) 2 3_565
F3 Na3 F1 56.2(12) 9_556 3_565
F4 Na3 F1 129(2) 4 3_565
Na3 Na3 Na1 132(4) 6 .
F5 Na3 Na1 110(2) 2 .
F1 Na3 Na1 46.7(11) . .
F5 Na3 Na1 69.3(15) 4 .
F4 Na3 Na1 141(2) 2 .
F3 Na3 Na1 46.5(10) 9_556 .
F4 Na3 Na1 111.6(19) 4 .
F1 Na3 Na1 43.9(9) 3_565 .
Na3 Na3 Mn1 79.2(10) 6 .
F5 Na3 Mn1 112(2) 2 .
F1 Na3 Mn1 84.9(16) . .
F5 Na3 Mn1 106.3(19) 4 .
F4 Na3 Mn1 37.5(9) 2 .
F3 Na3 Mn1 132(2) 9_556 .
F4 Na3 Mn1 37.7(8) 4 .
F1 Na3 Mn1 166(2) 3_565 .
Na1 Na3 Mn1 130.3(18) . .
Na3 Na3 U1 100(3) 6 3_565
F5 Na3 U1 40.5(10) 2 3_565
F1 Na3 U1 118(2) . 3_565
F5 Na3 U1 99.0(18) 4 3_565
F4 Na3 U1 113.9(19) 2 3_565
F3 Na3 U1 44.4(9) 9_556 3_565
F4 Na3 U1 164(2) 4 3_565
F1 Na3 U1 42.1(8) 3_565 3_565
Na1 Na3 U1 71.3(13) . 3_565
Mn1 Na3 U1 151.4(19) . 3_565
Na1 F1 Na3 83.7(15) . .
Na1 F1 U1 112.50(15) . .
Na3 F1 U1 115.3(15) . .
Na1 F1 U1 123.00(16) . 4
Na3 F1 U1 96.4(14) . 4
U1 F1 U1 118.26(16) . 4
Na1 F1 Na3 71.1(11) . 2_665
Na3 F1 Na3 154.0(18) . 2_665
U1 F1 Na3 81.4(11) . 2_665
U1 F1 Na3 92.1(11) 4 2_665
U1 F2 U1 153.64(16) . 9_556
U1 F2 Na2 101.21(12) . .
U1 F2 Na2 99.12(11) 9_556 .
Mn2 F3 Na1 0.00(9) 7_666 7_666
Mn2 F3 U1 134.68(16) 7_666 .
Na1 F3 U1 134.68(16) 7_666 .
Mn2 F3 U1 108.36(13) 7_666 7_666
Na1 F3 U1 108.36(13) 7_666 7_666
U1 F3 U1 115.81(14) . 7_666
Mn2 F3 Na3 77.2(13) 7_666 8_556
Na1 F3 Na3 77.2(13) 7_666 8_556
U1 F3 Na3 113.7(14) . 8_556
U1 F3 Na3 87.0(12) 7_666 8_556
Mn1 F4 U1 151.24(18) . .
Mn1 F4 Na3 95.5(13) . 3
U1 F4 Na3 100.1(13) . 3
Mn1 F4 Na2 88.29(12) . .
U1 F4 Na2 105.92(14) . .
Na3 F4 Na2 116.2(13) 3 .
Mn1 F4 Na3 89.1(13) . 4
U1 F4 Na3 93.5(13) . 4
Na3 F4 Na3 28(2) 3 4
Na2 F4 Na3 143.2(12) . 4
Na3 F5 U1 99.5(16) 3 2_655
Na3 F5 U1 102.7(16) 3 .
U1 F5 U1 153.58(17) 2_655 .
Na3 F5 Na3 31(3) 3 4
U1 F5 Na3 109.7(13) 2_655 4
U1 F5 Na3 96.6(13) . 4

loop_
_geom_bond_atom_site_label_1
_geom_bond_atom_site_label_2
_geom_bond_distance
_geom_bond_site_symmetry_2
U1 F4 2.190(3) .
U1 F2 2.274(3) .
U1 F5 2.284(3) 3_665
U1 F5 2.317(3) .
U1 F3 2.338(3) .
U1 F1 2.351(4) .
U1 F2 2.354(3) 8_556
U1 F3 2.431(3) 7_666
U1 F1 2.454(4) 4
U1 Na3 3.47(6) 2_665
U1 Na3 3.57(6) 4
U1 Na3 3.58(6) 3
Mn1 F4 2.061(3) 6
Mn1 F4 2.061(3) 5
Mn1 F4 2.061(3) 2
Mn1 F4 2.061(3) 4
Mn1 F4 2.061(3) 3
Mn1 F4 2.061(3) .
Mn1 Na2 3.2980(2) .
Mn1 Na2 3.2980(2) 4
Mn1 Na3 3.37(6) 3
Mn1 Na3 3.37(6) 6
Mn1 Na3 3.37(6) 5
Mn1 Na3 3.37(6) 2
Na1 F1 2.239(4) 3_565
Na1 F1 2.239(4) 2_665
Na1 F1 2.239(4) .
Na1 F3 2.275(4) 7_666
Na1 F3 2.275(4) 9_556
Na1 F3 2.275(4) 8_566
Na1 Na3 3.06(6) 2_665
Na1 Na3 3.06(6) .
Na1 Na3 3.06(6) 3_565
Na1 U1 3.8172(5) 3_565
Na1 U1 3.8172(5) 2_665
Na2 F4 2.637(4) .
Na2 F4 2.637(4) 9_556
Na2 F4 2.637(4) 3
Na2 F4 2.637(4) 8_556
Na2 F4 2.637(4) 2
Na2 F4 2.637(4) 7_556
Na2 F2 2.711(3) 8_556
Na2 F2 2.711(3) 2
Na2 F2 2.711(3) .
Na2 F2 2.711(3) 7_556
Na2 F2 2.711(3) 9_556
Na2 F2 2.711(3) 3
Na3 Na3 1.26(11) 6
Na3 F5 2.26(6) 2
Na3 F1 2.34(6) .
Na3 F5 2.47(6) 4
Na3 F4 2.47(6) 2
Na3 F3 2.61(6) 9_556
Na3 F4 2.69(6) 4
Na3 F1 2.93(6) 3_565
Na3 U1 3.47(6) 3_565
F1 U1 2.454(4) 4
F1 Na3 2.93(6) 2_665
F2 U1 2.354(3) 9_556
F3 Mn2 2.275(4) 7_666
F3 Na1 2.275(4) 7_666
F3 U1 2.431(3) 7_666
F3 Na3 2.61(6) 8_556
F4 Na3 2.47(6) 3
F4 Na3 2.69(6) 4
F5 Na3 2.26(6) 3
F5 U1 2.284(3) 2_655
F5 Na3 2.47(6) 4
